data_8100875
loop_
_publ_author_name
'Kempe, Rhett'
'Spannenberg, Anke'
'Heller, Detlef'

_publ_section_title
;
Crystal structure of 1,3-bis(diphenylphosphino)-propane rhodium(I)-
norborna-2,5-diene tetrafluoroborate, C~34~H~34~BF~4~P~2~Rh, and of 
1,3-bis(diphenylphosphino)-propane rhodium(I)-(Z,Z)-cycloocta-1,5-
diene tetrafluoroborate, C~35~H~38~BF~4~P~2~Rh
;
_journal_issue 1
_journal_name_full 'Zeitschrift f\"ur Kristallographie - New Crystal Structures'
_journal_page_first 153
_journal_page_last 156
_journal_volume 216
_journal_year 2001
_chemical_formula_structural 'C34 H34 B F4 P2 Rh'
_chemical_formula_sum 'C34 H34 B F4 P2 Rh'
_chemical_formula_weight 694.27
_space_group_IT_number 14
_symmetry_cell_setting monoclinic
_symmetry_space_group_name_Hall '-P 2ybc'
_symmetry_space_group_name_H-M 'P 1 21/c 1'
_cell_angle_alpha 90.00
_cell_angle_beta 114.29(3)
_cell_angle_gamma 90.00
_cell_formula_units_Z 4
_cell_length_a 15.193(3)
_cell_length_b 12.835(3)
_cell_length_c 17.096(3)
_cell_measurement_temperature 200(2)
_cell_volume 3038.6(11)
_diffrn_ambient_temperature 200(2)
_exptl_crystal_density_diffrn 1.518
_refine_ls_R_factor_obs 0.0329
_refine_ls_wR_factor_obs 0.0537
_cod_depositor_comments
;
The following automatic conversions were performed:
'_symmetry_cell_setting' value 'Monoclinic' changed to 'monoclinic'
according to '/home/saulius/struct/CIF-dictionaries/cif_core.dic'
dictionary named 'cif_core.dic' version 2.4.1 from 2010-06-29.

Automatic conversion script
Id: cif_fix_enum 1527 2010-12-29 10:47:43Z saulius 
;
_cod_original_sg_symbol_H-M 'P 21/c'
_cod_database_code 8100875

loop_
_symmetry_equiv_pos_as_xyz
'x, y, z'
'-x, y+1/2, -z+1/2'
'-x, -y, -z'
'x, -y-1/2, z-1/2'

loop_
_atom_site_aniso_label
_atom_site_aniso_U_11
_atom_site_aniso_U_22
_atom_site_aniso_U_33
_atom_site_aniso_U_23
_atom_site_aniso_U_13
_atom_site_aniso_U_12
C1 0.016(2) 0.024(2) 0.031(3) 0.010(2) -0.003(2) 0.000(2)
C2 0.028(2) 0.021(2) 0.021(2) 0.004(2) 0.010(2) 0.002(2)
C3 0.032(2) 0.020(2) 0.030(3) 0.006(2) 0.016(2) -0.005(2)
C4 0.038(3) 0.010(2) 0.028(3) -0.003(2) 0.010(2) -0.004(2)
C5 0.049(3) 0.014(2) 0.032(3) 0.001(2) 0.026(2) 0.006(2)
C6 0.028(3) 0.033(3) 0.057(3) 0.013(2) 0.026(2) 0.008(2)
C7 0.047(3) 0.024(3) 0.044(3) 0.010(2) 0.020(2) 0.007(2)
C8 0.021(2) 0.018(2) 0.019(2) 0.001(2) 0.008(2) 0.004(2)
C9 0.022(2) 0.024(2) 0.029(3) -0.007(2) 0.011(2) -0.003(2)
C10 0.026(2) 0.034(3) 0.033(3) 0.002(2) 0.021(2) 0.001(2)
C11 0.046(3) 0.050(3) 0.021(3) 0.001(2) 0.020(2) 0.003(2)
C12 0.041(3) 0.048(3) 0.021(2) -0.010(2) 0.009(2) -0.009(2)
C13 0.027(2) 0.035(2) 0.022(2) -0.005(2) 0.011(2) -0.012(2)
C14 0.024(2) 0.019(2) 0.009(2) -0.003(2) 0.006(2) -0.002(2)
C15 0.024(2) 0.024(2) 0.027(3) -0.001(2) 0.011(2) 0.001(2)
C16 0.041(3) 0.023(2) 0.039(3) 0.001(2) 0.018(2) -0.008(2)
C17 0.031(3) 0.039(3) 0.034(3) -0.001(2) 0.015(2) -0.016(2)
C18 0.019(2) 0.036(3) 0.034(3) -0.003(2) 0.009(2) -0.002(2)
C19 0.023(2) 0.023(2) 0.023(2) -0.002(2) 0.006(2) -0.003(2)
C20 0.023(2) 0.023(2) 0.021(2) -0.004(2) 0.010(2) 0.002(2)
C21 0.029(2) 0.025(2) 0.020(2) 0.001(2) 0.007(2) 0.011(2)
C22 0.019(2) 0.028(2) 0.016(2) 0.000(2) 0.005(2) 0.004(2)
C23 0.022(2) 0.014(2) 0.016(2) 0.001(2) 0.007(2) -0.001(2)
C24 0.020(2) 0.025(2) 0.022(2) -0.001(2) 0.008(2) 0.001(2)
C25 0.020(2) 0.023(2) 0.048(3) -0.003(2) 0.016(2) -0.003(2)
C26 0.036(3) 0.036(3) 0.036(3) 0.001(2) 0.025(2) -0.010(2)
C27 0.047(3) 0.034(3) 0.025(3) 0.007(2) 0.016(2) -0.008(2)
C28 0.029(2) 0.030(2) 0.028(3) -0.001(2) 0.010(2) -0.005(2)
C29 0.017(2) 0.019(2) 0.012(2) -0.002(2) 0.000(2) 0.001(2)
C30 0.027(2) 0.029(2) 0.022(2) 0.000(2) 0.015(2) -0.004(2)
C31 0.026(2) 0.035(3) 0.030(3) 0.002(2) 0.008(2) -0.012(2)
C32 0.028(2) 0.022(2) 0.026(3) -0.005(2) -0.001(2) -0.006(2)
C33 0.029(2) 0.023(2) 0.022(3) -0.008(2) 0.006(2) 0.003(2)
C34 0.015(2) 0.023(2) 0.021(2) -0.001(2) 0.005(2) -0.001(2)
B1 0.035(3) 0.028(3) 0.040(3) 0.004(3) 0.025(3) 0.002(2)
F1 0.052(2) 0.101(2) 0.077(2) 0.060(2) 0.042(2) 0.033(2)
F2 0.117(3) 0.084(2) 0.082(3) -0.040(2) 0.048(2) -0.016(2)
F3 0.082(2) 0.089(2) 0.098(3) -0.001(2) 0.043(2) -0.047(2)
F4 0.091(2) 0.090(2) 0.078(2) 0.042(2) 0.052(2) 0.054(2)
P1 0.0157(5) 0.0202(6) 0.0146(6) -0.0016(5) 0.0060(4) -0.0001(4)
P2 0.0165(5) 0.0169(5) 0.0160(6) -0.0025(5) 0.0074(5) 0.0004(4)
Rh1 0.01698(15) 0.01568(14) 0.0143(2) -0.0005(2) 0.00518(11) 0.0007(2)

loop_
_atom_site_label
_atom_site_type_symbol
_atom_site_fract_x
_atom_site_fract_y
_atom_site_fract_z
_atom_site_U_iso_or_equiv
_atom_site_thermal_displace_type
_atom_site_occupancy
_atom_site_calc_flag
_atom_site_refinement_flags
_atom_site_disorder_group
C1 C 0.3772(3) -0.1876(3) 0.4027(3) 0.0279(10) Uani 1 d . .
H1 H 0.4192(3) -0.1301(3) 0.4264(3) 0.034 Uiso 1 calc R .
C2 C 0.2939(3) -0.2092(3) 0.4124(2) 0.0234(9) Uani 1 d . .
H2 H 0.2665(3) -0.1688(3) 0.4433(2) 0.028 Uiso 1 calc R .
C3 C 0.2535(3) -0.3104(3) 0.3644(3) 0.0263(10) Uani 1 d . .
H3 H 0.2052(3) -0.3489(3) 0.3792(3) 0.032 Uiso 1 calc R .
C4 C 0.2227(3) -0.2786(3) 0.2705(3) 0.0263(10) Uani 1 d . .
H4 H 0.1584(3) -0.2751(3) 0.2278(3) 0.032 Uiso 1 calc R .
C5 C 0.3046(3) -0.2564(3) 0.2595(3) 0.0288(10) Uani 1 d . .
H5 H 0.3082(3) -0.2339(3) 0.2079(3) 0.035 Uiso 1 calc R .
C6 C 0.3897(3) -0.2745(3) 0.3461(3) 0.0368(12) Uani 1 d . .
H6 H 0.4551(3) -0.2832(3) 0.3461(3) 0.044 Uiso 1 calc R .
C7 C 0.3490(3) -0.3674(3) 0.3798(3) 0.0381(12) Uani 1 d . .
H7A H 0.3392(3) -0.4311(3) 0.3445(3) 0.046 Uiso 1 calc R .
H7B H 0.3882(3) -0.3832(3) 0.4410(3) 0.046 Uiso 1 calc R .
C8 C 0.2748(3) 0.0613(3) 0.4629(2) 0.0189(9) Uani 1 d . .
C9 C 0.2062(3) 0.0081(3) 0.4820(3) 0.0245(10) Uani 1 d . .
H9 H 0.1577(3) -0.0315(3) 0.4386(3) 0.029 Uiso 1 calc R .
C10 C 0.2081(3) 0.0124(3) 0.5642(3) 0.0278(10) Uani 1 d . .
H10 H 0.1607(3) -0.0236(3) 0.5766(3) 0.033 Uiso 1 calc R .
C11 C 0.2787(3) 0.0690(3) 0.6272(3) 0.0368(12) Uani 1 d . .
H11 H 0.2811(3) 0.0708(3) 0.6836(3) 0.044 Uiso 1 calc R .
C12 C 0.3466(3) 0.1238(4) 0.6083(3) 0.0377(11) Uani 1 d . .
H12 H 0.3940(3) 0.1649(4) 0.6513(3) 0.045 Uiso 1 calc R .
C13 C 0.3451(3) 0.1184(3) 0.5270(2) 0.0278(9) Uani 1 d . .
H13 H 0.3929(3) 0.1542(3) 0.5150(2) 0.033 Uiso 1 calc R .
C14 C 0.3646(3) 0.1338(3) 0.3537(2) 0.0175(9) Uani 1 d . .
C15 C 0.3578(3) 0.2413(3) 0.3434(3) 0.0252(10) Uani 1 d . .
H15 H 0.2987(3) 0.2755(3) 0.3334(3) 0.030 Uiso 1 calc R .
C16 C 0.4363(3) 0.2989(3) 0.3474(3) 0.0336(11) Uani 1 d . .
H16 H 0.4303(3) 0.3722(3) 0.3392(3) 0.040 Uiso 1 calc R .
C17 C 0.5234(3) 0.2511(3) 0.3632(3) 0.0346(11) Uani 1 d . .
H17 H 0.5776(3) 0.2914(3) 0.3673(3) 0.042 Uiso 1 calc R .
C18 C 0.5310(3) 0.1447(3) 0.3730(3) 0.0304(11) Uani 1 d . .
H18 H 0.5903(3) 0.1111(3) 0.3829(3) 0.037 Uiso 1 calc R .
C19 C 0.4524(3) 0.0862(3) 0.3686(2) 0.0240(10) Uani 1 d . .
H19 H 0.4586(3) 0.0128(3) 0.3759(2) 0.029 Uiso 1 calc R .
C20 C 0.1556(2) 0.1334(3) 0.2961(2) 0.0222(9) Uani 1 d . .
H20A H 0.1001(2) 0.0989(3) 0.3017(2) 0.027 Uiso 1 calc R .
H20B H 0.1649(2) 0.2019(3) 0.3252(2) 0.027 Uiso 1 calc R .
C21 C 0.1300(3) 0.1519(3) 0.2005(2) 0.0255(10) Uani 1 d . .
H21A H 0.0828(3) 0.2097(3) 0.1802(2) 0.031 Uiso 1 calc R .
H21B H 0.1890(3) 0.1743(3) 0.1941(2) 0.031 Uiso 1 calc R .
C22 C 0.0880(3) 0.0573(3) 0.1434(2) 0.0218(9) Uani 1 d . .
H22A H 0.0619(3) 0.0797(3) 0.0826(2) 0.026 Uiso 1 calc R .
H22B H 0.0335(3) 0.0297(3) 0.1547(2) 0.026 Uiso 1 calc R .
C23 C 0.2543(3) 0.0028(3) 0.1117(2) 0.0179(9) Uani 1 d . .
C24 C 0.3542(3) 0.0010(3) 0.1583(3) 0.0225(9) Uani 1 d . .
H24 H 0.3809(3) -0.0286(3) 0.2142(3) 0.027 Uiso 1 calc R .
C25 C 0.4148(3) 0.0418(3) 0.1240(3) 0.0298(10) Uani 1 d . .
H25 H 0.4826(3) 0.0420(3) 0.1572(3) 0.036 Uiso 1 calc R .
C26 C 0.3777(3) 0.0823(3) 0.0421(3) 0.0328(11) Uani 1 d . .
H26 H 0.4197(3) 0.1097(3) 0.0185(3) 0.039 Uiso 1 calc R .
C27 C 0.2785(3) 0.0826(3) -0.0057(3) 0.0346(11) Uani 1 d . .
H27 H 0.2525(3) 0.1101(3) -0.0623(3) 0.042 Uiso 1 calc R .
C28 C 0.2178(3) 0.0435(3) 0.0283(3) 0.0297(10) Uani 1 d . .
H28 H 0.1501(3) 0.0440(3) -0.0052(3) 0.036 Uiso 1 calc R .
C29 C 0.1037(2) -0.1481(3) 0.0853(2) 0.0178(9) Uani 1 d . .
C30 C 0.0231(3) -0.1875(3) 0.0947(2) 0.0244(10) Uani 1 d . .
H30 H 0.0052(3) -0.1599(3) 0.1376(2) 0.029 Uiso 1 calc R .
C31 C -0.0309(3) -0.2667(3) 0.0417(3) 0.0315(11) Uani 1 d . .
H31 H -0.0860(3) -0.2927(3) 0.0483(3) 0.038 Uiso 1 calc R .
C32 C -0.0055(3) -0.3082(3) -0.0206(3) 0.0289(10) Uani 1 d . .
H32 H -0.0426(3) -0.3628(3) -0.0565(3) 0.035 Uiso 1 calc R .
C33 C 0.0742(3) -0.2699(3) -0.0304(3) 0.0262(10) Uani 1 d . .
H33 H 0.0913(3) -0.2976(3) -0.0738(3) 0.031 Uiso 1 calc R .
C34 C 0.1292(3) -0.1915(3) 0.0224(2) 0.0206(9) Uani 1 d . .
H34 H 0.1848(3) -0.1668(3) 0.0160(2) 0.025 Uiso 1 calc R .
B1 B -0.0852(4) -0.0460(4) 0.2555(4) 0.0312(12) Uani 1 d . .
F1 F -0.0947(2) 0.0118(2) 0.1853(2) 0.0714(10) Uani 1 d . .
F2 F -0.0685(3) 0.0183(3) 0.3233(2) 0.0921(11) Uani 1 d . .
F3 F -0.1682(2) -0.0993(3) 0.2401(2) 0.0874(11) Uani 1 d . .
F4 F -0.0068(2) -0.1111(3) 0.2776(2) 0.0812(10) Uani 1 d . .
P1 P 0.17531(7) -0.04764(8) 0.15924(6) 0.0169(2) Uani 1 d . .
P2 P 0.26352(7) 0.05453(8) 0.35189(6) 0.0162(2) Uani 1 d . .
Rh1 Rh 0.25760(2) -0.10993(2) 0.29652(2) 0.01605(8) Uani 1 d . .

loop_
_geom_bond_atom_site_label_1
_geom_bond_atom_site_label_2
_geom_bond_distance
_geom_bond_site_symmetry_2
_geom_bond_publ_flag
C1 C2 1.372(5) . ?
C1 C6 1.538(6) . ?
C1 Rh1 2.209(4) . ?
C2 C3 1.524(5) . ?
C2 Rh1 2.227(4) . ?
C3 C4 1.531(5) . ?
C3 C7 1.548(5) . ?
C4 C5 1.363(5) . ?
C4 Rh1 2.230(3) . ?
C5 C6 1.531(6) . ?
C5 Rh1 2.194(4) . ?
C6 C7 1.557(5) . ?
C8 C13 1.385(5) . ?
C8 C9 1.392(5) . ?
C8 P2 1.836(4) . ?
C9 C10 1.395(5) . ?
C10 C11 1.374(5) . ?
C11 C12 1.392(5) . ?
C12 C13 1.382(5) . ?
C14 C15 1.390(5) . ?
C14 C19 1.393(5) . ?
C14 P2 1.831(4) . ?
C15 C16 1.380(5) . ?
C16 C17 1.380(6) . ?
C17 C18 1.376(5) . ?
C18 C19 1.385(5) . ?
C20 C21 1.535(5) . ?
C20 P2 1.827(4) . ?
C21 C22 1.525(5) . ?
C22 P1 1.831(4) . ?
C23 C24 1.394(5) . ?
C23 C28 1.402(5) . ?
C23 P1 1.823(4) . ?
C24 C25 1.382(5) . ?
C25 C26 1.379(5) . ?
C26 C27 1.388(6) . ?
C27 C28 1.371(5) . ?
C29 C30 1.393(5) . ?
C29 C34 1.401(5) . ?
C29 P1 1.820(4) . ?
C30 C31 1.384(5) . ?
C31 C32 1.382(5) . ?
C32 C33 1.379(5) . ?
C33 C34 1.380(5) . ?
B1 F2 1.359(6) . ?
B1 F3 1.361(5) . ?
B1 F1 1.367(5) . ?
B1 F4 1.374(5) . ?
P1 Rh1 2.3015(12) . ?
P2 Rh1 2.2999(11) . ?
